data_7245880
loop_
_publ_author_name
'Bondarenko, Mikhail A.'
'Abramov, Pavel A.'
'Korolkov, Ilya V.'
'Bogomyakov, Artem S.'
'Sokolov, Maxim N.'
'Adonin, Sergey A.'

_publ_section_title
;
 Cu(ii) 3,5-diiodosalicylate complexes: precursor-dependent formation of
 mono-, di-, tri- and tetranuclear compounds and 1D coordination polymers
;
_journal_issue 1
_journal_name_full CrystEngComm
_journal_page_first 130
_journal_page_last 136
_journal_paper_doi 10.1039/D2CE01393B
_journal_volume 25
_journal_year 2023
_chemical_formula_sum 'C19 H17 Cl Cu I2 N2 O3'
_chemical_formula_weight 674.14
_space_group_crystal_system triclinic
_space_group_IT_number 2
_space_group_name_Hall '-P 1'
_space_group_name_H-M_alt 'P -1'
_atom_sites_solution_hydrogens geom
_atom_sites_solution_primary direct
_atom_sites_solution_secondary difmap
_audit_creation_method SHELXL-2017/1
_audit_update_record
;
2022-08-04 deposited with the CCDC.	2022-11-22 downloaded from the CCDC.
;
_cell_angle_alpha 102.305(3)
_cell_angle_beta 103.773(3)
_cell_angle_gamma 94.247(3)
_cell_formula_units_Z 2
_cell_length_a 9.0941(4)
_cell_length_b 11.1084(4)
_cell_length_c 11.1815(4)
_cell_measurement_reflns_used 3294
_cell_measurement_temperature 150(2)
_cell_measurement_theta_max 28.3020
_cell_measurement_theta_min 2.5920
_cell_volume 1062.57(7)
_computing_cell_refinement 'CrysAlisPro 1.171.38.41 (Rigaku OD, 2015)'
_computing_data_collection 'CrysAlisPro 1.171.38.41 (Rigaku OD, 2015)'
_computing_data_reduction 'CrysAlisPro 1.171.38.41 (Rigaku OD, 2015)'
_computing_molecular_graphics 'ShelXle (H\"ubschle, 2011)'
_computing_publication_material 'CIFTAB-2014 (Sheldrick, 2014)'
_computing_structure_refinement 'SHELXL-2014 (Sheldrick, 2014)'
_computing_structure_solution 'SHELXS-2014 (Sheldrick, 2014)'
_diffrn_ambient_temperature 150(2)
_diffrn_detector 'CCD plate'
_diffrn_detector_area_resol_mean 10.6168
_diffrn_detector_type AtlasS2
_diffrn_measured_fraction_theta_full 0.999
_diffrn_measured_fraction_theta_max 0.999
_diffrn_measurement_device 'four-circle diffractometer'
_diffrn_measurement_device_type 'New Xcalibur, AtlasS2'
_diffrn_measurement_method '\w scans'
_diffrn_radiation_monochromator graphite
_diffrn_radiation_probe x-ray
_diffrn_radiation_source 'fine-focus sealed tube'
_diffrn_radiation_type MoK\a
_diffrn_radiation_wavelength 0.71073
_diffrn_reflns_av_R_equivalents 0.0263
_diffrn_reflns_av_unetI/netI 0.0470
_diffrn_reflns_Laue_measured_fraction_full 0.999
_diffrn_reflns_Laue_measured_fraction_max 0.999
_diffrn_reflns_limit_h_max 9
_diffrn_reflns_limit_h_min -11
_diffrn_reflns_limit_k_max 13
_diffrn_reflns_limit_k_min -13
_diffrn_reflns_limit_l_max 13
_diffrn_reflns_limit_l_min -13
_diffrn_reflns_number 7789
_diffrn_reflns_point_group_measured_fraction_full 0.999
_diffrn_reflns_point_group_measured_fraction_max 0.999
_diffrn_reflns_theta_full 25.500
_diffrn_reflns_theta_max 25.678
_diffrn_reflns_theta_min 1.893
_diffrn_source 'sealed X-ray tube'
_exptl_absorpt_coefficient_mu 4.081
_exptl_absorpt_correction_T_max 1.00000
_exptl_absorpt_correction_T_min 0.84984
_exptl_absorpt_correction_type multi-scan
_exptl_absorpt_process_details
;
CrysAlisPro 1.171.38.41 (Rigaku Oxford Diffraction, 2015)
Empirical absorption correction using spherical harmonics,
implemented in SCALE3 ABSPACK scaling algorithm.
;
_exptl_crystal_colour blue
_exptl_crystal_density_diffrn 2.107
_exptl_crystal_description prism
_exptl_crystal_F_000 642
_exptl_crystal_size_max 0.300
_exptl_crystal_size_mid 0.200
_exptl_crystal_size_min 0.100
_refine_diff_density_max 1.878
_refine_diff_density_min -1.031
_refine_diff_density_rms 0.125
_refine_ls_extinction_method none
_refine_ls_goodness_of_fit_ref 1.026
_refine_ls_hydrogen_treatment constr
_refine_ls_matrix_type full
_refine_ls_number_parameters 254
_refine_ls_number_reflns 4028
_refine_ls_number_restraints 0
_refine_ls_restrained_S_all 1.026
_refine_ls_R_factor_all 0.0512
_refine_ls_R_factor_gt 0.0395
_refine_ls_shift/su_max 0.001
_refine_ls_shift/su_mean 0.000
_refine_ls_structure_factor_coef Fsqd
_refine_ls_weighting_details 'w=1/[\s^2^(Fo^2^)+(0.0234P)^2^+3.2727P] where P=(Fo^2^+2Fc^2^)/3'
_refine_ls_weighting_scheme calc
_refine_ls_wR_factor_gt 0.0779
_refine_ls_wR_factor_ref 0.0820
_reflns_Friedel_coverage 0.000
_reflns_number_gt 3375
_reflns_number_total 4028
_reflns_threshold_expression >2\s(I)
_cod_data_source_file d2ce01393b2.cif
_cod_data_source_block BM383_a
_cod_depositor_comments 'Adding full bibliography for 7245877--7245890.cif.'
_cod_database_code 7245880
_shelx_shelxl_version_number 2017/1
_shelx_space_group_comment
;
The symmetry employed for this shelxl refinement is uniquely defined
by the following loop, which should always be used as a source of
symmetry information in preference to the above space-group names.
They are only intended as comments.
;
_shelx_estimated_absorpt_t_min 0.374
_shelx_estimated_absorpt_t_max 0.686

loop_
_space_group_symop_operation_xyz
'x, y, z'
'-x, -y, -z'

loop_
_atom_site_label
_atom_site_type_symbol
_atom_site_fract_x
_atom_site_fract_y
_atom_site_fract_z
_atom_site_U_iso_or_equiv
_atom_site_adp_type
_atom_site_occupancy
_atom_site_site_symmetry_order
_atom_site_calc_flag
_atom_site_refinement_flags_posn
_atom_site_refinement_flags_adp
_atom_site_refinement_flags_occupancy
_atom_site_disorder_assembly
_atom_site_disorder_group
I1 I 0.31777(4) 0.34598(3) 0.33039(4) 0.03539(12) Uani 1 1 d . . . . .
C1 C 0.2169(6) 0.7732(5) 0.6430(5) 0.0269(12) Uani 1 1 d . . . . .
N1 N 0.4747(5) 1.0166(4) 0.7569(4) 0.0250(10) Uani 1 1 d . . . . .
O1 O 0.3464(4) 0.7694(3) 0.7130(3) 0.0266(8) Uani 1 1 d . . . . .
Cu1 Cu 0.37865(7) 0.92164(5) 0.85784(6) 0.02430(16) Uani 1 1 d . . . . .
Cl1 Cl 0.35926(15) 1.10595(11) 0.99435(11) 0.0262(3) Uani 1 1 d . . . . .
I2 I -0.26531(5) 0.57615(4) 0.22679(4) 0.04615(14) Uani 1 1 d . . . . .
C2 C 0.1550(6) 0.6711(4) 0.5248(5) 0.0231(11) Uani 1 1 d . . . . .
N2 N 0.2542(5) 0.8261(4) 0.9417(4) 0.0295(11) Uani 1 1 d . . . . .
O2 O 0.1370(4) 0.8585(3) 0.6666(3) 0.0341(9) Uani 1 1 d . . . . .
O3 O -0.0751(4) 0.7626(3) 0.4728(4) 0.0342(9) Uani 1 1 d . . . . .
H3 H -0.025030 0.816726 0.537123 0.051 Uiso 1 1 calc R U . . .
C3 C 0.0100(6) 0.6719(4) 0.4460(5) 0.0239(11) Uani 1 1 d . . . . .
C5 C 0.0387(6) 0.4818(5) 0.3069(5) 0.0264(12) Uani 1 1 d . . . . .
H5 H -0.001554 0.416317 0.233290 0.032 Uiso 1 1 calc R U . . .
C4 C -0.0475(6) 0.5762(5) 0.3379(5) 0.0260(12) Uani 1 1 d . . . . .
C9 C 0.4500(7) 1.1554(5) 0.6204(5) 0.0381(14) Uani 1 1 d . . . . .
H9 H 0.390154 1.208690 0.579280 0.046 Uiso 1 1 calc R U . . .
C8 C 0.3943(7) 1.0919(5) 0.6971(5) 0.0310(13) Uani 1 1 d . . . . .
H8 H 0.294996 1.102115 0.707701 0.037 Uiso 1 1 calc R U . . .
C7 C 0.2404(6) 0.5759(5) 0.4920(5) 0.0259(12) Uani 1 1 d . . . . .
H7 H 0.338549 0.574948 0.545195 0.031 Uiso 1 1 calc R U . . .
C6 C 0.1834(6) 0.4835(4) 0.3833(5) 0.0229(11) Uani 1 1 d . . . . .
C10 C 0.5930(8) 1.1408(5) 0.6044(5) 0.0380(15) Uani 1 1 d . . . . .
H10 H 0.632014 1.183217 0.550946 0.046 Uiso 1 1 calc R U . . .
C11 C 0.6813(7) 1.0640(5) 0.6661(5) 0.0319(13) Uani 1 1 d . . . . .
C12 C 0.8379(7) 1.0449(6) 0.6535(6) 0.0457(16) Uani 1 1 d . . . . .
H12A H 0.878510 0.986638 0.703533 0.069 Uiso 1 1 calc R U . . .
H12B H 0.904391 1.124672 0.684519 0.069 Uiso 1 1 calc R U . . .
H12C H 0.833690 1.011035 0.564191 0.069 Uiso 1 1 calc R U . . .
C13 C 0.6146(6) 1.0031(5) 0.7406(5) 0.0274(12) Uani 1 1 d . . . . .
H13 H 0.671512 0.948757 0.782481 0.033 Uiso 1 1 calc R U . . .
C14 C 0.3069(7) 0.7391(5) 0.9963(5) 0.0310(13) Uani 1 1 d . . . . .
H14 H 0.406489 0.720129 0.994102 0.037 Uiso 1 1 calc R U . . .
C15 C 0.2233(7) 0.6715(5) 1.0586(5) 0.0366(14) Uani 1 1 d . . . . .
C16 C 0.2925(8) 0.5761(6) 1.1199(6) 0.0522(19) Uani 1 1 d . . . . .
H16A H 0.316629 0.606503 1.212234 0.078 Uiso 1 1 calc R U . . .
H16B H 0.386349 0.559276 1.094550 0.078 Uiso 1 1 calc R U . . .
H16C H 0.220298 0.499532 1.093530 0.078 Uiso 1 1 calc R U . . .
C17 C 0.0787(7) 0.7028(6) 1.0567(6) 0.0433(16) Uani 1 1 d . . . . .
H17 H 0.017656 0.661159 1.097469 0.052 Uiso 1 1 calc R U . . .
C18 C 0.0214(7) 0.7901(6) 0.9994(6) 0.0439(16) Uani 1 1 d . . . . .
H18 H -0.079389 0.808474 0.997535 0.053 Uiso 1 1 calc R U . . .
C19 C 0.1121(7) 0.8526(5) 0.9432(5) 0.0363(14) Uani 1 1 d . . . . .
H19 H 0.073414 0.916027 0.904472 0.044 Uiso 1 1 calc R U . . .

loop_
_atom_site_aniso_label
_atom_site_aniso_U_11
_atom_site_aniso_U_22
_atom_site_aniso_U_33
_atom_site_aniso_U_23
_atom_site_aniso_U_13
_atom_site_aniso_U_12
I1 0.0402(2) 0.0291(2) 0.0351(2) 0.00064(16) 0.01031(18) 0.01252(16)
C1 0.034(3) 0.026(3) 0.020(3) 0.002(2) 0.011(3) -0.002(2)
N1 0.036(3) 0.021(2) 0.017(2) 0.0003(18) 0.009(2) 0.0029(19)
O1 0.030(2) 0.0256(19) 0.0208(18) -0.0028(15) 0.0084(17) 0.0029(16)
Cu1 0.0329(4) 0.0215(3) 0.0174(3) 0.0005(2) 0.0095(3) -0.0005(3)
Cl1 0.0339(7) 0.0242(6) 0.0206(6) 0.0018(5) 0.0097(6) 0.0054(5)
I2 0.0361(2) 0.0431(2) 0.0432(3) -0.00746(19) -0.00654(19) 0.01183(18)
C2 0.025(3) 0.021(2) 0.023(3) 0.001(2) 0.010(2) -0.001(2)
N2 0.039(3) 0.023(2) 0.020(2) -0.0031(19) 0.007(2) -0.006(2)
O2 0.035(2) 0.030(2) 0.032(2) -0.0064(17) 0.0102(18) 0.0102(17)
O3 0.033(2) 0.029(2) 0.036(2) -0.0046(17) 0.0084(18) 0.0078(17)
C3 0.024(3) 0.022(3) 0.026(3) 0.001(2) 0.012(2) 0.003(2)
C5 0.032(3) 0.023(3) 0.024(3) 0.004(2) 0.011(2) 0.000(2)
C4 0.020(3) 0.030(3) 0.025(3) 0.003(2) 0.004(2) 0.000(2)
C9 0.060(4) 0.034(3) 0.027(3) 0.010(3) 0.017(3) 0.020(3)
C8 0.043(4) 0.029(3) 0.021(3) 0.004(2) 0.008(3) 0.008(3)
C7 0.027(3) 0.028(3) 0.022(3) 0.005(2) 0.008(2) 0.000(2)
C6 0.030(3) 0.019(2) 0.025(3) 0.005(2) 0.016(2) 0.009(2)
C10 0.064(4) 0.027(3) 0.030(3) 0.004(2) 0.027(3) 0.006(3)
C11 0.043(4) 0.028(3) 0.025(3) -0.001(2) 0.017(3) 0.004(3)
C12 0.057(4) 0.045(4) 0.043(4) 0.011(3) 0.029(3) 0.006(3)
C13 0.044(4) 0.020(3) 0.018(3) 0.002(2) 0.010(2) 0.005(2)
C14 0.037(3) 0.029(3) 0.023(3) -0.003(2) 0.011(3) -0.003(2)
C15 0.046(4) 0.029(3) 0.026(3) -0.003(2) 0.005(3) -0.008(3)
C16 0.060(5) 0.051(4) 0.042(4) 0.019(3) 0.006(3) -0.009(3)
C17 0.043(4) 0.051(4) 0.030(3) -0.001(3) 0.014(3) -0.012(3)
C18 0.039(4) 0.043(4) 0.044(4) -0.003(3) 0.012(3) -0.002(3)
C19 0.034(3) 0.038(3) 0.032(3) -0.001(3) 0.010(3) -0.001(3)

loop_
_atom_type_symbol
_atom_type_description
_atom_type_scat_dispersion_real
_atom_type_scat_dispersion_imag
_atom_type_scat_source
C C 0.0033 0.0016 'International Tables Vol C Tables 4.2.6.8 and 6.1.1.4'
H H 0.0000 0.0000 'International Tables Vol C Tables 4.2.6.8 and 6.1.1.4'
N N 0.0061 0.0033 'International Tables Vol C Tables 4.2.6.8 and 6.1.1.4'
O O 0.0106 0.0060 'International Tables Vol C Tables 4.2.6.8 and 6.1.1.4'
Cu Cu 0.3201 1.2651 'International Tables Vol C Tables 4.2.6.8 and 6.1.1.4'
I I -0.4742 1.8119 'International Tables Vol C Tables 4.2.6.8 and 6.1.1.4'
Cl Cl 0.1484 0.1585 'International Tables Vol C Tables 4.2.6.8 and 6.1.1.4'

loop_
_geom_angle_atom_site_label_1
_geom_angle_atom_site_label_2
_geom_angle_atom_site_label_3
_geom_angle
_geom_angle_site_symmetry_1
_geom_angle_site_symmetry_3
_geom_angle_publ_flag
O2 C1 O1 123.3(5) . . ?
O2 C1 C2 118.3(5) . . ?
O1 C1 C2 118.4(5) . . ?
C8 N1 C13 118.0(4) . . ?
C8 N1 Cu1 119.1(4) . . ?
C13 N1 Cu1 122.8(3) . . ?
C1 O1 Cu1 104.1(3) . . ?
N1 Cu1 N2 171.96(19) . . ?
N1 Cu1 O1 88.07(15) . . ?
N2 Cu1 O1 89.38(15) . . ?
N1 Cu1 Cl1 90.64(12) . . ?
N2 Cu1 Cl1 89.97(13) . . ?
O1 Cu1 Cl1 165.88(11) . . ?
N1 Cu1 Cl1 94.59(13) . 2_677 ?
N2 Cu1 Cl1 93.39(14) . 2_677 ?
O1 Cu1 Cl1 101.24(11) . 2_677 ?
Cl1 Cu1 Cl1 92.89(5) . 2_677 ?
Cu1 Cl1 Cu1 87.11(5) . 2_677 ?
C7 C2 C3 119.5(5) . . ?
C7 C2 C1 120.9(5) . . ?
C3 C2 C1 119.6(5) . . ?
C14 N2 C19 118.5(5) . . ?
C14 N2 Cu1 122.2(4) . . ?
C19 N2 Cu1 119.3(4) . . ?
C3 O3 H3 109.5 . . ?
O3 C3 C4 119.1(5) . . ?
O3 C3 C2 121.6(5) . . ?
C4 C3 C2 119.3(5) . . ?
C6 C5 C4 119.9(5) . . ?
C6 C5 H5 120.0 . . ?
C4 C5 H5 120.0 . . ?
C5 C4 C3 120.5(5) . . ?
C5 C4 I2 121.0(4) . . ?
C3 C4 I2 118.5(4) . . ?
C10 C9 C8 119.1(5) . . ?
C10 C9 H9 120.4 . . ?
C8 C9 H9 120.4 . . ?
N1 C8 C9 122.4(6) . . ?
N1 C8 H8 118.8 . . ?
C9 C8 H8 118.8 . . ?
C6 C7 C2 120.5(5) . . ?
C6 C7 H7 119.7 . . ?
C2 C7 H7 119.7 . . ?
C7 C6 C5 120.3(5) . . ?
C7 C6 I1 120.0(4) . . ?
C5 C6 I1 119.7(4) . . ?
C9 C10 C11 120.3(5) . . ?
C9 C10 H10 119.8 . . ?
C11 C10 H10 119.8 . . ?
C10 C11 C13 116.2(5) . . ?
C10 C11 C12 122.9(5) . . ?
C13 C11 C12 120.8(5) . . ?
C11 C12 H12A 109.5 . . ?
C11 C12 H12B 109.5 . . ?
H12A C12 H12B 109.5 . . ?
C11 C12 H12C 109.5 . . ?
H12A C12 H12C 109.5 . . ?
H12B C12 H12C 109.5 . . ?
N1 C13 C11 123.9(5) . . ?
N1 C13 H13 118.0 . . ?
C11 C13 H13 118.0 . . ?
N2 C14 C15 123.7(6) . . ?
N2 C14 H14 118.2 . . ?
C15 C14 H14 118.2 . . ?
C17 C15 C14 115.0(5) . . ?
C17 C15 C16 124.8(6) . . ?
C14 C15 C16 120.2(6) . . ?
C15 C16 H16A 109.5 . . ?
C15 C16 H16B 109.5 . . ?
H16A C16 H16B 109.5 . . ?
C15 C16 H16C 109.5 . . ?
H16A C16 H16C 109.5 . . ?
H16B C16 H16C 109.5 . . ?
C18 C17 C15 122.4(6) . . ?
C18 C17 H17 118.8 . . ?
C15 C17 H17 118.8 . . ?
C17 C18 C19 118.5(6) . . ?
C17 C18 H18 120.7 . . ?
C19 C18 H18 120.7 . . ?
N2 C19 C18 121.9(6) . . ?
N2 C19 H19 119.0 . . ?
C18 C19 H19 119.0 . . ?

loop_
_geom_bond_atom_site_label_1
_geom_bond_atom_site_label_2
_geom_bond_distance
_geom_bond_site_symmetry_2
_geom_bond_publ_flag
I1 C6 2.100(5) . ?
C1 O2 1.258(7) . ?
C1 O1 1.259(6) . ?
C1 C2 1.504(7) . ?
N1 C8 1.333(7) . ?
N1 C13 1.342(7) . ?
N1 Cu1 1.997(4) . ?
O1 Cu1 2.025(3) . ?
Cu1 N2 2.009(4) . ?
Cu1 Cl1 2.3243(14) . ?
Cu1 Cl1 2.6372(15) 2_677 ?
I2 C4 2.073(5) . ?
C2 C7 1.396(7) . ?
C2 C3 1.403(7) . ?
N2 C14 1.311(7) . ?
N2 C19 1.349(7) . ?
O3 C3 1.342(6) . ?
O3 H3 0.8400 . ?
C3 C4 1.391(7) . ?
C5 C6 1.385(7) . ?
C5 C4 1.389(7) . ?
C5 H5 0.9500 . ?
C9 C10 1.371(9) . ?
C9 C8 1.379(7) . ?
C9 H9 0.9500 . ?
C8 H8 0.9500 . ?
C7 C6 1.375(7) . ?
C7 H7 0.9500 . ?
C10 C11 1.392(8) . ?
C10 H10 0.9500 . ?
C11 C13 1.393(7) . ?
C11 C12 1.490(8) . ?
C12 H12A 0.9800 . ?
C12 H12B 0.9800 . ?
C12 H12C 0.9800 . ?
C13 H13 0.9500 . ?
C14 C15 1.420(7) . ?
C14 H14 0.9500 . ?
C15 C17 1.381(9) . ?
C15 C16 1.480(9) . ?
C16 H16A 0.9800 . ?
C16 H16B 0.9800 . ?
C16 H16C 0.9800 . ?
C17 C18 1.343(9) . ?
C17 H17 0.9500 . ?
C18 C19 1.380(8) . ?
C18 H18 0.9500 . ?
C19 H19 0.9500 . ?
